data_7127222
loop_
_publ_author_name
'Pei, Jun-Ping'
'Lv, Xue-Jiao'
'Peng, Chen-Jun'
'Liu, Yan-Kai'

_publ_section_title
;
 Asymmetric organocatalytic multicomponent reactions for efficient
 construction of bicyclic compounds bearing bisacetal and isoxazolidine
 moieties.
;
_journal_issue 84
_journal_name_full 'Chemical communications (Cambridge, England)'
_journal_page_first 12765
_journal_page_last 12768
_journal_paper_doi 10.1039/d0cc05099g
_journal_volume 56
_journal_year 2020
_chemical_formula_moiety 'C19 H25 N O6'
_chemical_formula_sum 'C19 H25 N O6'
_chemical_formula_weight 363.40
_space_group_crystal_system monoclinic
_space_group_IT_number 4
_space_group_name_Hall 'P 2yb'
_space_group_name_H-M_alt 'P 1 21 1'
_atom_sites_solution_hydrogens geom
_atom_sites_solution_primary dual
_audit_creation_date 2019-03-30
_audit_creation_method
;
Olex2 1.3-alpha
(compiled 2019.03.18 svn.r3573 for OlexSys, GUI svn.r5716)
;
_audit_update_record
;
2019-11-28 deposited with the CCDC.	2020-09-11 downloaded from the CCDC.
;
_cell_angle_alpha 90
_cell_angle_beta 105.167(3)
_cell_angle_gamma 90
_cell_formula_units_Z 2
_cell_length_a 10.9242(19)
_cell_length_b 7.1718(13)
_cell_length_c 12.651(2)
_cell_measurement_reflns_used 2089
_cell_measurement_temperature 296.15
_cell_measurement_theta_max 22.033
_cell_measurement_theta_min 2.197
_cell_volume 956.6(3)
_computing_cell_refinement 'SAINT v8.34A (Bruker, 2013)'
_computing_data_reduction 'SAINT v8.34A (Bruker, 2013)'
_computing_molecular_graphics 'Olex2 (Dolomanov et al., 2009)'
_computing_publication_material 'Olex2 (Dolomanov et al., 2009)'
_computing_structure_refinement 'ShelXL (Sheldrick, 2015)'
_computing_structure_solution 'ShelXT (Sheldrick, 2015)'
_diffrn_ambient_temperature 296.15
_diffrn_measured_fraction_theta_full 0.995
_diffrn_measured_fraction_theta_max 0.978
_diffrn_measurement_device_type 'Bruker D8'
_diffrn_radiation_type MoK\a
_diffrn_radiation_wavelength 0.71073
_diffrn_reflns_av_R_equivalents 0.0182
_diffrn_reflns_av_unetI/netI 0.0356
_diffrn_reflns_Laue_measured_fraction_full 0.995
_diffrn_reflns_Laue_measured_fraction_max 0.978
_diffrn_reflns_limit_h_max 14
_diffrn_reflns_limit_h_min -8
_diffrn_reflns_limit_k_max 9
_diffrn_reflns_limit_k_min -9
_diffrn_reflns_limit_l_max 16
_diffrn_reflns_limit_l_min -16
_diffrn_reflns_number 5788
_diffrn_reflns_point_group_measured_fraction_full 0.997
_diffrn_reflns_point_group_measured_fraction_max 0.983
_diffrn_reflns_theta_full 25.242
_diffrn_reflns_theta_max 27.521
_diffrn_reflns_theta_min 2.864
_exptl_absorpt_coefficient_mu 0.094
_exptl_absorpt_correction_T_max 0.7456
_exptl_absorpt_correction_T_min 0.6941
_exptl_absorpt_correction_type multi-scan
_exptl_absorpt_process_details
'SADABS-2014/3 (Bruker,2014/3) was used for absorption correction. wR2(int) was 0.1147 before and 0.0336 after correction. The Ratio of minimum to maximum transmission is 0.9309. The \l/2 correction factor is 0.00150.'
_exptl_crystal_colour colourless
_exptl_crystal_colour_primary colourless
_exptl_crystal_density_diffrn 1.262
_exptl_crystal_description block
_exptl_crystal_F_000 388
_refine_diff_density_max 0.121
_refine_diff_density_min -0.130
_refine_diff_density_rms 0.030
_refine_ls_abs_structure_details
;
 Refined as an inversion twin.
;
_refine_ls_abs_structure_Flack -0.4(13)
_refine_ls_extinction_method none
_refine_ls_goodness_of_fit_ref 1.034
_refine_ls_hydrogen_treatment constr
_refine_ls_matrix_type full
_refine_ls_number_parameters 240
_refine_ls_number_reflns 3910
_refine_ls_number_restraints 1
_refine_ls_restrained_S_all 1.034
_refine_ls_R_factor_all 0.0560
_refine_ls_R_factor_gt 0.0406
_refine_ls_shift/su_max 0.000
_refine_ls_shift/su_mean 0.000
_refine_ls_structure_factor_coef Fsqd
_refine_ls_weighting_details 'w=1/[\s^2^(Fo^2^)+(0.0390P)^2^+0.0583P] where P=(Fo^2^+2Fc^2^)/3'
_refine_ls_weighting_scheme calc
_refine_ls_wR_factor_gt 0.0821
_refine_ls_wR_factor_ref 0.0893
_reflns_Friedel_coverage 0.860
_reflns_Friedel_fraction_full 1.000
_reflns_Friedel_fraction_max 0.988
_reflns_number_gt 3117
_reflns_number_total 3910
_reflns_threshold_expression 'I > 2\s(I)'
_cod_data_source_file d0cc05099g2.cif
_cod_data_source_block 190329pjp_0m
_cod_depositor_comments 'Adding full bibliography for 7127222.cif.'
_cod_database_code 7127222
_shelx_shelxl_version_number 2016/6
_shelx_space_group_comment
;
The symmetry employed for this shelxl refinement is uniquely defined
by the following loop, which should always be used as a source of
symmetry information in preference to the above space-group names.
They are only intended as comments.
;
_olex2_refinement_description
;
1. Twinned data refinement
 Scales: 1.4(13)
 -0.4(13)
2. Fixed Uiso
 At 1.2 times of:
  All C(H) groups, All C(H,H) groups
 At 1.5 times of:
  All C(H,H,H) groups
3.a Ternary CH refined with riding coordinates:
 C3(H3), C4(H4), C6(H6), C7(H7)
3.b Secondary CH2 refined with riding coordinates:
 C8(H8A,H8B), C9(H9A,H9B)
3.c Aromatic/amide H refined with riding coordinates:
 C12(H12), C13(H13), C14(H14), C15(H15), C16(H16)
3.d Idealised Me refined as rotating group:
 C5(H5A,H5B,H5C), C18(H18A,H18B,H18C), C19(H19A,H19B,H19C), C20(H20A,H20B,H20C)
;
_olex2_submission_special_instructions 'No special instructions were received'

loop_
_space_group_symop_operation_xyz
'x, y, z'
'-x, y+1/2, -z'

loop_
_atom_site_label
_atom_site_type_symbol
_atom_site_fract_x
_atom_site_fract_y
_atom_site_fract_z
_atom_site_U_iso_or_equiv
_atom_site_adp_type
_atom_site_occupancy
_atom_site_site_symmetry_order
_atom_site_calc_flag
_atom_site_refinement_flags_posn
_atom_site_refinement_flags_adp
_atom_site_refinement_flags_occupancy
_atom_site_disorder_assembly
_atom_site_disorder_group
O1 O 0.29342(16) 0.7716(3) 0.63425(13) 0.0561(5) Uani 1 1 d . . . . .
O2 O 0.48168(17) 0.8205(3) 0.59352(14) 0.0617(5) Uani 1 1 d . . . . .
O3 O 0.39722(16) 0.7880(3) 0.84174(13) 0.0563(5) Uani 1 1 d . . . . .
O4 O 0.44406(15) 0.4666(3) 0.86090(13) 0.0502(5) Uani 1 1 d . . . . .
O5 O 0.55534(15) 0.4253(2) 0.72834(12) 0.0419(4) Uani 1 1 d . . . . .
O6 O 0.80037(19) 0.1669(3) 0.94188(18) 0.0663(6) Uani 1 1 d . . . . .
C1 C 0.4174(2) 0.8059(4) 0.6573(2) 0.0460(6) Uani 1 1 d . . . . .
N1 N 0.46708(19) 0.8440(3) 0.76655(16) 0.0463(5) Uani 1 1 d . . . . .
C3 C 0.4698(3) 0.6463(4) 0.90744(19) 0.0508(7) Uani 1 1 d . . . . .
H3 H 0.454631 0.647788 0.980435 0.061 Uiso 1 1 calc R . . . .
C4 C 0.5541(2) 0.3905(4) 0.83642(18) 0.0402(6) Uani 1 1 d . . . . .
H4 H 0.560388 0.256331 0.851706 0.048 Uiso 1 1 calc R . . . .
C5 C 0.4592(3) 0.3239(5) 0.6512(2) 0.0569(7) Uani 1 1 d . . . . .
H5A H 0.464510 0.351118 0.578269 0.085 Uiso 1 1 calc GR . . . .
H5B H 0.377210 0.359758 0.658734 0.085 Uiso 1 1 calc GR . . . .
H5C H 0.471307 0.192608 0.664945 0.085 Uiso 1 1 calc GR . . . .
C6 C 0.6645(2) 0.4941(4) 0.91230(18) 0.0419(6) Uani 1 1 d . . . . .
H6 H 0.678112 0.439118 0.985372 0.050 Uiso 1 1 calc R . . . .
C7 C 0.6087(2) 0.6879(4) 0.9165(2) 0.0483(7) Uani 1 1 d . . . . .
H7 H 0.648723 0.750571 0.985763 0.058 Uiso 1 1 calc R . . . .
C8 C 0.6025(2) 0.8174(4) 0.8182(2) 0.0493(6) Uani 1 1 d . . . . .
H8A H 0.643183 0.935723 0.842375 0.059 Uiso 1 1 calc R . . . .
H8B H 0.644075 0.760436 0.767286 0.059 Uiso 1 1 calc R . . . .
C9 C 0.7894(2) 0.4817(4) 0.8810(2) 0.0451(6) Uani 1 1 d . . . . .
H9A H 0.775385 0.516382 0.804649 0.054 Uiso 1 1 calc R . . . .
H9B H 0.848807 0.570111 0.924590 0.054 Uiso 1 1 calc R . . . .
C10 C 0.8468(2) 0.2894(4) 0.8977(2) 0.0463(6) Uani 1 1 d . . . . .
C11 C 0.9625(2) 0.2482(4) 0.8585(2) 0.0476(6) Uani 1 1 d . . . . .
C12 C 0.9974(3) 0.0641(5) 0.8499(2) 0.0613(8) Uani 1 1 d . . . . .
H12 H 0.948848 -0.031670 0.867621 0.074 Uiso 1 1 calc R . . . .
C13 C 1.1042(3) 0.0223(6) 0.8151(3) 0.0782(11) Uani 1 1 d . . . . .
H13 H 1.126823 -0.101455 0.808886 0.094 Uiso 1 1 calc R . . . .
C14 C 1.1765(3) 0.1624(7) 0.7898(3) 0.0822(12) Uani 1 1 d . . . . .
H14 H 1.248566 0.133515 0.766972 0.099 Uiso 1 1 calc R . . . .
C15 C 1.1435(3) 0.3448(6) 0.7978(3) 0.0786(11) Uani 1 1 d . . . . .
H15 H 1.193015 0.439531 0.780479 0.094 Uiso 1 1 calc R . . . .
C16 C 1.0360(2) 0.3885(5) 0.8318(2) 0.0631(8) Uani 1 1 d . . . . .
H16 H 1.013369 0.512568 0.836624 0.076 Uiso 1 1 calc R . . . .
C17 C 0.2150(3) 0.7836(5) 0.5194(2) 0.0638(8) Uani 1 1 d . . . . .
C18 C 0.2291(3) 0.9744(6) 0.4736(3) 0.0786(10) Uani 1 1 d . . . . .
H18A H 0.215059 1.068116 0.523361 0.118 Uiso 1 1 calc GR . . . .
H18B H 0.168089 0.988905 0.404091 0.118 Uiso 1 1 calc GR . . . .
H18C H 0.313088 0.987682 0.464259 0.118 Uiso 1 1 calc GR . . . .
C19 C 0.0827(3) 0.7583(6) 0.5347(3) 0.0878(12) Uani 1 1 d . . . . .
H19A H 0.078204 0.641715 0.570733 0.132 Uiso 1 1 calc GR . . . .
H19B H 0.021851 0.758761 0.464476 0.132 Uiso 1 1 calc GR . . . .
H19C H 0.064389 0.858510 0.578494 0.132 Uiso 1 1 calc GR . . . .
C20 C 0.2476(4) 0.6270(6) 0.4508(3) 0.0918(13) Uani 1 1 d . . . . .
H20A H 0.332833 0.642766 0.445009 0.138 Uiso 1 1 calc GR . . . .
H20B H 0.190047 0.629518 0.379020 0.138 Uiso 1 1 calc GR . . . .
H20C H 0.240422 0.509451 0.485058 0.138 Uiso 1 1 calc GR . . . .

loop_
_atom_site_aniso_label
_atom_site_aniso_U_11
_atom_site_aniso_U_22
_atom_site_aniso_U_33
_atom_site_aniso_U_23
_atom_site_aniso_U_13
_atom_site_aniso_U_12
O1 0.0472(10) 0.0716(14) 0.0444(9) 0.0028(10) 0.0030(8) -0.0034(10)
O2 0.0618(11) 0.0779(15) 0.0479(9) 0.0093(11) 0.0192(9) -0.0006(11)
O3 0.0570(11) 0.0705(14) 0.0435(9) -0.0020(10) 0.0170(8) 0.0237(10)
O4 0.0447(10) 0.0633(12) 0.0475(10) -0.0033(9) 0.0208(8) 0.0040(9)
O5 0.0509(9) 0.0449(11) 0.0323(8) -0.0033(8) 0.0153(7) -0.0062(8)
O6 0.0655(13) 0.0521(13) 0.0858(15) 0.0151(12) 0.0278(11) 0.0068(11)
C1 0.0522(15) 0.0381(14) 0.0440(13) 0.0009(12) 0.0059(12) 0.0037(13)
N1 0.0479(12) 0.0431(14) 0.0439(11) -0.0011(10) 0.0050(9) 0.0069(10)
C3 0.0574(16) 0.066(2) 0.0297(12) -0.0031(13) 0.0132(11) 0.0176(14)
C4 0.0457(13) 0.0419(14) 0.0364(12) 0.0052(11) 0.0167(11) 0.0064(11)
C5 0.0724(18) 0.0513(17) 0.0437(14) -0.0080(14) 0.0092(13) -0.0104(16)
C6 0.0465(13) 0.0468(15) 0.0315(12) 0.0030(11) 0.0085(10) 0.0071(12)
C7 0.0524(15) 0.0512(17) 0.0356(13) -0.0118(12) 0.0014(11) 0.0080(13)
C8 0.0473(14) 0.0343(14) 0.0590(15) -0.0034(13) 0.0009(11) 0.0004(12)
C9 0.0409(13) 0.0478(16) 0.0449(14) 0.0032(12) 0.0083(11) 0.0014(12)
C10 0.0402(13) 0.0489(17) 0.0447(13) 0.0006(13) 0.0018(10) 0.0026(13)
C11 0.0364(13) 0.0566(17) 0.0429(13) -0.0030(12) -0.0020(10) 0.0058(12)
C12 0.0581(18) 0.062(2) 0.0583(18) -0.0026(15) 0.0048(14) 0.0157(16)
C13 0.071(2) 0.091(3) 0.067(2) -0.011(2) 0.0081(18) 0.037(2)
C14 0.053(2) 0.126(4) 0.067(2) 0.000(2) 0.0144(16) 0.023(2)
C15 0.0455(17) 0.107(3) 0.083(2) 0.002(2) 0.0166(16) -0.0001(19)
C16 0.0414(15) 0.071(2) 0.0728(19) -0.0038(16) 0.0081(13) 0.0010(15)
C17 0.0572(16) 0.074(2) 0.0475(15) 0.0045(16) -0.0083(13) -0.0003(17)
C18 0.077(2) 0.084(3) 0.0620(19) 0.0188(19) -0.0047(16) 0.0076(19)
C19 0.0588(19) 0.106(3) 0.084(2) 0.008(2) -0.0088(16) -0.008(2)
C20 0.106(3) 0.089(3) 0.062(2) -0.019(2) -0.012(2) 0.009(2)

loop_
_atom_type_symbol
_atom_type_description
_atom_type_scat_dispersion_real
_atom_type_scat_dispersion_imag
_atom_type_scat_source
C C 0.0033 0.0016 'International Tables Vol C Tables 4.2.6.8 and 6.1.1.4'
H H 0.0000 0.0000 'International Tables Vol C Tables 4.2.6.8 and 6.1.1.4'
N N 0.0061 0.0033 'International Tables Vol C Tables 4.2.6.8 and 6.1.1.4'
O O 0.0106 0.0060 'International Tables Vol C Tables 4.2.6.8 and 6.1.1.4'

loop_
_geom_angle_atom_site_label_1
_geom_angle_atom_site_label_2
_geom_angle_atom_site_label_3
_geom_angle
_geom_angle_site_symmetry_1
_geom_angle_site_symmetry_3
_geom_angle_publ_flag
C1 O1 C17 119.8(2) . . ?
C3 O3 N1 106.17(17) . . ?
C3 O4 C4 110.61(19) . . ?
C4 O5 C5 112.57(19) . . ?
O1 C1 N1 111.6(2) . . ?
O2 C1 O1 127.4(2) . . ?
O2 C1 N1 120.7(2) . . ?
O3 N1 C8 108.70(18) . . ?
C1 N1 O3 118.5(2) . . ?
C1 N1 C8 120.6(2) . . ?
O3 C3 H3 109.8 . . ?
O3 C3 C7 107.3(2) . . ?
O4 C3 O3 112.9(2) . . ?
O4 C3 H3 109.8 . . ?
O4 C3 C7 107.2(2) . . ?
C7 C3 H3 109.8 . . ?
O4 C4 H4 110.6 . . ?
O4 C4 C6 104.45(19) . . ?
O5 C4 O4 111.66(18) . . ?
O5 C4 H4 110.6 . . ?
O5 C4 C6 108.8(2) . . ?
C6 C4 H4 110.6 . . ?
O5 C5 H5A 109.5 . . ?
O5 C5 H5B 109.5 . . ?
O5 C5 H5C 109.5 . . ?
H5A C5 H5B 109.5 . . ?
H5A C5 H5C 109.5 . . ?
H5B C5 H5C 109.5 . . ?
C4 C6 H6 107.3 . . ?
C7 C6 C4 102.1(2) . . ?
C7 C6 H6 107.3 . . ?
C9 C6 C4 115.0(2) . . ?
C9 C6 H6 107.3 . . ?
C9 C6 C7 117.2(2) . . ?
C3 C7 C6 102.7(2) . . ?
C3 C7 H7 111.1 . . ?
C3 C7 C8 103.00(19) . . ?
C6 C7 H7 111.1 . . ?
C6 C7 C8 117.1(2) . . ?
C8 C7 H7 111.1 . . ?
N1 C8 C7 105.4(2) . . ?
N1 C8 H8A 110.7 . . ?
N1 C8 H8B 110.7 . . ?
C7 C8 H8A 110.7 . . ?
C7 C8 H8B 110.7 . . ?
H8A C8 H8B 108.8 . . ?
C6 C9 H9A 109.0 . . ?
C6 C9 H9B 109.0 . . ?
H9A C9 H9B 107.8 . . ?
C10 C9 C6 112.7(2) . . ?
C10 C9 H9A 109.0 . . ?
C10 C9 H9B 109.0 . . ?
O6 C10 C9 121.0(2) . . ?
O6 C10 C11 119.7(3) . . ?
C11 C10 C9 119.3(2) . . ?
C12 C11 C10 119.1(3) . . ?
C16 C11 C10 122.0(3) . . ?
C16 C11 C12 118.9(3) . . ?
C11 C12 H12 119.9 . . ?
C13 C12 C11 120.2(3) . . ?
C13 C12 H12 119.9 . . ?
C12 C13 H13 119.9 . . ?
C14 C13 C12 120.2(4) . . ?
C14 C13 H13 119.9 . . ?
C13 C14 H14 119.8 . . ?
C13 C14 C15 120.4(3) . . ?
C15 C14 H14 119.8 . . ?
C14 C15 H15 120.0 . . ?
C14 C15 C16 120.0(4) . . ?
C16 C15 H15 120.0 . . ?
C11 C16 C15 120.3(3) . . ?
C11 C16 H16 119.9 . . ?
C15 C16 H16 119.9 . . ?
O1 C17 C18 109.7(3) . . ?
O1 C17 C19 101.1(2) . . ?
O1 C17 C20 110.8(3) . . ?
C18 C17 C19 110.7(3) . . ?
C18 C17 C20 112.9(3) . . ?
C20 C17 C19 111.0(3) . . ?
C17 C18 H18A 109.5 . . ?
C17 C18 H18B 109.5 . . ?
C17 C18 H18C 109.5 . . ?
H18A C18 H18B 109.5 . . ?
H18A C18 H18C 109.5 . . ?
H18B C18 H18C 109.5 . . ?
C17 C19 H19A 109.5 . . ?
C17 C19 H19B 109.5 . . ?
C17 C19 H19C 109.5 . . ?
H19A C19 H19B 109.5 . . ?
H19A C19 H19C 109.5 . . ?
H19B C19 H19C 109.5 . . ?
C17 C20 H20A 109.5 . . ?
C17 C20 H20B 109.5 . . ?
C17 C20 H20C 109.5 . . ?
H20A C20 H20B 109.5 . . ?
H20A C20 H20C 109.5 . . ?
H20B C20 H20C 109.5 . . ?

loop_
_geom_bond_atom_site_label_1
_geom_bond_atom_site_label_2
_geom_bond_distance
_geom_bond_site_symmetry_2
_geom_bond_publ_flag
O1 C1 1.332(3) . ?
O1 C17 1.484(3) . ?
O2 C1 1.204(3) . ?
O3 N1 1.424(3) . ?
O3 C3 1.417(3) . ?
O4 C3 1.414(4) . ?
O4 C4 1.427(3) . ?
O5 C4 1.393(3) . ?
O5 C5 1.431(3) . ?
O6 C10 1.220(3) . ?
C1 N1 1.374(3) . ?
N1 C8 1.464(3) . ?
C3 H3 0.9800 . ?
C3 C7 1.521(4) . ?
C4 H4 0.9800 . ?
C4 C6 1.524(4) . ?
C5 H5A 0.9600 . ?
C5 H5B 0.9600 . ?
C5 H5C 0.9600 . ?
C6 H6 0.9800 . ?
C6 C7 1.524(4) . ?
C6 C9 1.519(3) . ?
C7 H7 0.9800 . ?
C7 C8 1.540(4) . ?
C8 H8A 0.9700 . ?
C8 H8B 0.9700 . ?
C9 H9A 0.9700 . ?
C9 H9B 0.9700 . ?
C9 C10 1.507(4) . ?
C10 C11 1.503(4) . ?
C11 C12 1.387(4) . ?
C11 C16 1.384(4) . ?
C12 H12 0.9300 . ?
C12 C13 1.383(4) . ?
C13 H13 0.9300 . ?
C13 C14 1.367(6) . ?
C14 H14 0.9300 . ?
C14 C15 1.368(6) . ?
C15 H15 0.9300 . ?
C15 C16 1.387(4) . ?
C16 H16 0.9300 . ?
C17 C18 1.509(5) . ?
C17 C19 1.519(4) . ?
C17 C20 1.517(5) . ?
C18 H18A 0.9600 . ?
C18 H18B 0.9600 . ?
C18 H18C 0.9600 . ?
C19 H19A 0.9600 . ?
C19 H19B 0.9600 . ?
C19 H19C 0.9600 . ?
C20 H20A 0.9600 . ?
C20 H20B 0.9600 . ?
C20 H20C 0.9600 . ?

loop_
_geom_torsion_atom_site_label_1
_geom_torsion_atom_site_label_2
_geom_torsion_atom_site_label_3
_geom_torsion_atom_site_label_4
_geom_torsion
_geom_torsion_site_symmetry_1
_geom_torsion_site_symmetry_2
_geom_torsion_site_symmetry_3
_geom_torsion_site_symmetry_4
_geom_torsion_publ_flag
O1 C1 N1 O3 18.9(3) . . . . ?
O1 C1 N1 C8 157.0(2) . . . . ?
O2 C1 N1 O3 -167.0(2) . . . . ?
O2 C1 N1 C8 -28.9(4) . . . . ?
O3 N1 C8 C7 16.3(3) . . . . ?
O3 C3 C7 C6 -142.2(2) . . . . ?
O3 C3 C7 C8 -20.2(3) . . . . ?
O4 C3 C7 C6 -20.6(2) . . . . ?
O4 C3 C7 C8 101.4(2) . . . . ?
O4 C4 C6 C7 -34.9(2) . . . . ?
O4 C4 C6 C9 -163.0(2) . . . . ?
O5 C4 C6 C7 84.4(2) . . . . ?
O5 C4 C6 C9 -43.6(3) . . . . ?
O6 C10 C11 C12 14.7(4) . . . . ?
O6 C10 C11 C16 -164.6(3) . . . . ?
C1 O1 C17 C18 -56.5(4) . . . . ?
C1 O1 C17 C19 -173.4(3) . . . . ?
C1 O1 C17 C20 68.9(4) . . . . ?
C1 N1 C8 C7 -125.4(3) . . . . ?
N1 O3 C3 O4 -87.0(2) . . . . ?
N1 O3 C3 C7 31.0(2) . . . . ?
C3 O3 N1 C1 112.8(2) . . . . ?
C3 O3 N1 C8 -29.8(3) . . . . ?
C3 O4 C4 O5 -94.2(2) . . . . ?
C3 O4 C4 C6 23.2(2) . . . . ?
C3 C7 C8 N1 2.3(3) . . . . ?
C4 O4 C3 O3 116.5(2) . . . . ?
C4 O4 C3 C7 -1.5(2) . . . . ?
C4 C6 C7 C3 33.2(2) . . . . ?
C4 C6 C7 C8 -78.7(3) . . . . ?
C4 C6 C9 C10 -69.7(3) . . . . ?
C5 O5 C4 O4 -68.9(3) . . . . ?
C5 O5 C4 C6 176.4(2) . . . . ?
C6 C7 C8 N1 114.0(2) . . . . ?
C6 C9 C10 O6 -6.5(3) . . . . ?
C6 C9 C10 C11 173.0(2) . . . . ?
C7 C6 C9 C10 170.3(2) . . . . ?
C9 C6 C7 C3 159.86(19) . . . . ?
C9 C6 C7 C8 47.9(3) . . . . ?
C9 C10 C11 C12 -164.8(2) . . . . ?
C9 C10 C11 C16 15.9(3) . . . . ?
C10 C11 C12 C13 -179.3(2) . . . . ?
C10 C11 C16 C15 178.8(3) . . . . ?
C11 C12 C13 C14 0.5(5) . . . . ?
C12 C11 C16 C15 -0.5(4) . . . . ?
C12 C13 C14 C15 -0.5(5) . . . . ?
C13 C14 C15 C16 0.0(6) . . . . ?
C14 C15 C16 C11 0.5(5) . . . . ?
C16 C11 C12 C13 0.0(4) . . . . ?
C17 O1 C1 O2 -11.9(5) . . . . ?
C17 O1 C1 N1 161.7(2) . . . . ?

loop_
_twin_individual_id
_twin_individual_mass_fraction_refined
1 1.4(13)
2 -0.4(13)
